data_4502143
loop_
_publ_author_name
'Koradia, Vishal'
'Lopez de Diego, Heidi'
'Frydenvang, Karla'
'Ringkj\/obing-Elema, Michiel'
'M\"ullertz, Anette'
'Bond, Andrew D.'
'Rantanen, Jukka'

_publ_contact_author
;
Karla Frydenvang
;
_publ_section_title
;
 Solid Forms of Amlodipine Besylate: Physicochemical, Structural, and
 Thermodynamic Characterization
;
_journal_issue 12
_journal_name_full 'Crystal Growth &amp; Design'
_journal_page_first 5279
_journal_paper_doi 10.1021/cg101127z
_journal_volume 10
_journal_year 2010
_chemical_formula_sum 'C26 H35 Cl N2 O10 S'
_chemical_formula_weight 603.07
_chemical_name_common 'amlodipine besylate dihydrate'
_space_group_IT_number 14
_symmetry_cell_setting monoclinic
_symmetry_space_group_name_Hall '-P 2ybc'
_symmetry_space_group_name_H-M 'P 1 21/c 1'
_atom_sites_solution_hydrogens geom
_atom_sites_solution_primary direct
_atom_sites_solution_secondary difmap
_cell_angle_alpha 90.000(10)
_cell_angle_beta 106.690(9)
_cell_angle_gamma 90.000(10)
_cell_formula_units_Z 4
_cell_length_a 19.1100(17)
_cell_length_b 9.6240(9)
_cell_length_c 16.6930(18)
_cell_measurement_temperature 293(2)
_cell_volume 2940.8(5)
_computing_structure_refinement 'SHELXL-97 (Sheldrick, 1997)'
_computing_structure_solution 'SHELXS-97 (Sheldrick, 1990)'
_diffrn_ambient_temperature 293(1)
_diffrn_measured_fraction_theta_full 0.998
_diffrn_measured_fraction_theta_max 0.998
_diffrn_measurement_device_type 'KappaCCD Enraf Ninius'
_diffrn_radiation_monochromator graphite
_diffrn_radiation_source 'fine-focus sealed tube'
_diffrn_radiation_type MoK\a
_diffrn_radiation_wavelength 0.71070
_diffrn_reflns_av_R_equivalents 0.0329
_diffrn_reflns_av_sigmaI/netI 0.0118
_diffrn_reflns_limit_h_max 24
_diffrn_reflns_limit_h_min -24
_diffrn_reflns_limit_k_max 12
_diffrn_reflns_limit_k_min -12
_diffrn_reflns_limit_l_max 21
_diffrn_reflns_limit_l_min -21
_diffrn_reflns_number 82996
_diffrn_reflns_theta_full 27.49
_diffrn_reflns_theta_max 27.49
_diffrn_reflns_theta_min 2.55
_exptl_absorpt_coefficient_mu 0.258
_exptl_absorpt_correction_T_max 0.964
_exptl_absorpt_correction_T_min 0.912
_exptl_absorpt_correction_type integration
_exptl_absorpt_process_details
;
Gaussian integration (Coppens, 1970)
;
_exptl_crystal_colour colorless
_exptl_crystal_density_diffrn 1.362
_exptl_crystal_density_method 'not measured'
_exptl_crystal_description prism
_exptl_crystal_F_000 1272
_exptl_crystal_size_max 0.47
_exptl_crystal_size_mid 0.25
_exptl_crystal_size_min 0.16
_refine_diff_density_max 0.448
_refine_diff_density_min -0.466
_refine_diff_density_rms 0.041
_refine_ls_extinction_method none
_refine_ls_goodness_of_fit_ref 1.054
_refine_ls_hydrogen_treatment mixed
_refine_ls_matrix_type full
_refine_ls_number_parameters 441
_refine_ls_number_reflns 6740
_refine_ls_number_restraints 0
_refine_ls_restrained_S_all 1.054
_refine_ls_R_factor_all 0.0534
_refine_ls_R_factor_gt 0.0425
_refine_ls_shift/su_max 0.001
_refine_ls_shift/su_mean 0.000
_refine_ls_structure_factor_coef Fsqd
_refine_ls_weighting_details 'calc w=1/[\s^2^(Fo^2^)+(0.0549P)^2^+1.3209P] where P=(Fo^2^+2Fc^2^)/3'
_refine_ls_weighting_scheme calc
_refine_ls_wR_factor_gt 0.1106
_refine_ls_wR_factor_ref 0.1224
_reflns_number_gt 5579
_reflns_number_total 6740
_reflns_threshold_expression >2sigma(I)
_cod_data_source_file cg101127z_si_002.cif
_cod_data_source_block amb_bes_room
_cod_original_sg_symbol_H-M 'P 21 /C'
_cod_database_code 4502143

loop_
_symmetry_equiv_pos_as_xyz
'x, y, z'
'-x, y+1/2, -z+1/2'
'-x, -y, -z'
'x, -y-1/2, z-1/2'

loop_
_atom_site_label
_atom_site_type_symbol
_atom_site_fract_x
_atom_site_fract_y
_atom_site_fract_z
_atom_site_U_iso_or_equiv
_atom_site_adp_type
_atom_site_occupancy
_atom_site_symmetry_multiplicity
_atom_site_calc_flag
_atom_site_refinement_flags
_atom_site_disorder_assembly
_atom_site_disorder_group
S1 S 0.47207(2) 0.26611(5) 0.32368(3) 0.04449(12) Uani 1 1 d . . .
O71 O 0.46557(8) 0.19039(15) 0.39701(8) 0.0558(3) Uani 1 1 d . A .
O72 O 0.52240(8) 0.19851(19) 0.28618(9) 0.0676(4) Uani 1 1 d . A .
O73 O 0.48813(11) 0.41069(17) 0.34187(11) 0.0820(5) Uani 1 1 d . A .
C32A C 1.0068(4) 0.1713(18) 0.9211(7) 0.088(3) Uani 0.58(2) 1 d P A 1
H32C H 1.0056 0.1837 0.8631 0.106 Uiso 0.58(2) 1 calc PR A 1
H32D H 1.0062 0.0729 0.9335 0.106 Uiso 0.58(2) 1 calc PR A 1
C33A C 1.0729(3) 0.245(2) 0.9810(6) 0.139(6) Uani 0.58(2) 1 d P A 1
H33D H 1.0646 0.3438 0.9784 0.208 Uiso 0.58(2) 1 calc PR A 1
H33E H 1.1161 0.2248 0.9648 0.208 Uiso 0.58(2) 1 calc PR A 1
H33F H 1.0791 0.2134 1.0371 0.208 Uiso 0.58(2) 1 calc PR A 1
C71A C 0.3869(3) 0.2542(8) 0.2505(5) 0.052(3) Uani 0.58(2) 1 d PG A 1
C72A C 0.3747(5) 0.1385(9) 0.1985(6) 0.0529(15) Uani 0.58(2) 1 d PG A 1
H72A H 0.4119 0.0740 0.2028 0.063 Uiso 0.58(2) 1 calc PR A 1
C73A C 0.3071(7) 0.1190(14) 0.1401(6) 0.083(3) Uani 0.58(2) 1 d PG A 1
H73A H 0.2990 0.0416 0.1054 0.100 Uiso 0.58(2) 1 calc PR A 1
C74A C 0.2516(4) 0.2154(18) 0.1337(7) 0.108(5) Uani 0.58(2) 1 d PG A 1
H74A H 0.2063 0.2024 0.0947 0.130 Uiso 0.58(2) 1 calc PR A 1
C75A C 0.2637(4) 0.3311(15) 0.1857(7) 0.104(4) Uani 0.58(2) 1 d PG A 1
H75A H 0.2265 0.3956 0.1814 0.124 Uiso 0.58(2) 1 calc PR A 1
C76A C 0.3313(4) 0.3506(10) 0.2441(6) 0.085(3) Uani 0.58(2) 1 d PG A 1
H76A H 0.3394 0.4280 0.2788 0.102 Uiso 0.58(2) 1 calc PR A 1
C32B C 1.0159(8) 0.241(2) 0.9220(12) 0.091(4) Uani 0.42(2) 1 d P A 2
H32A H 1.0093 0.2138 0.8644 0.109 Uiso 0.42(2) 1 calc PR A 2
H32B H 1.0414 0.3295 0.9323 0.109 Uiso 0.42(2) 1 calc PR A 2
C33B C 1.0541(13) 0.137(3) 0.9790(10) 0.147(8) Uani 0.42(2) 1 d P A 2
H33A H 1.0606 0.1674 1.0354 0.220 Uiso 0.42(2) 1 calc PR A 2
H33B H 1.1009 0.1205 0.9703 0.220 Uiso 0.42(2) 1 calc PR A 2
H33C H 1.0262 0.0521 0.9694 0.220 Uiso 0.42(2) 1 calc PR A 2
C71B C 0.3837(3) 0.2594(10) 0.2489(6) 0.039(4) Uani 0.42(2) 1 d PG A 2
C72B C 0.3597(6) 0.1524(11) 0.1916(8) 0.058(2) Uani 0.42(2) 1 d PG A 2
H72B H 0.3910 0.0794 0.1892 0.069 Uiso 0.42(2) 1 calc PR A 2
C73B C 0.2891(7) 0.1546(13) 0.1378(8) 0.069(3) Uani 0.42(2) 1 d PG A 2
H73B H 0.2731 0.0830 0.0995 0.083 Uiso 0.42(2) 1 calc PR A 2
C74B C 0.2424(5) 0.2637(14) 0.1413(9) 0.080(3) Uani 0.42(2) 1 d PG A 2
H74B H 0.1952 0.2652 0.1053 0.097 Uiso 0.42(2) 1 calc PR A 2
C75B C 0.2664(4) 0.3707(12) 0.1986(8) 0.078(3) Uani 0.42(2) 1 d PG A 2
H75B H 0.2351 0.4437 0.2009 0.094 Uiso 0.42(2) 1 calc PR A 2
C76B C 0.3370(4) 0.3685(9) 0.2523(6) 0.050(2) Uani 0.42(2) 1 d PG A 2
H76B H 0.3530 0.4401 0.2907 0.059 Uiso 0.42(2) 1 calc PR A 2
N1 N 0.69247(7) 0.31820(15) 0.87623(9) 0.0395(3) Uani 1 1 d . . .
H1 H 0.6512(12) 0.305(2) 0.8427(13) 0.047 Uiso 1 1 d . . .
C2 C 0.75158(8) 0.26012(17) 0.85681(10) 0.0377(3) Uani 1 1 d . . .
C3 C 0.81917(8) 0.27048(18) 0.91121(10) 0.0404(3) Uani 1 1 d . . .
C4 C 0.83158(8) 0.33519(17) 0.99798(10) 0.0384(3) Uani 1 1 d . . .
H11 H 0.8750(11) 0.390(2) 1.0086(12) 0.046 Uiso 1 1 d . . .
C5 C 0.76662(8) 0.42863(16) 0.99791(10) 0.0359(3) Uani 1 1 d . . .
C6 C 0.70057(8) 0.41103(16) 0.94124(10) 0.0362(3) Uani 1 1 d . . .
C21 C 0.73348(9) 0.19287(19) 0.77106(10) 0.0431(4) Uani 1 1 d . . .
H21A H 0.7593 0.2400 0.7367 0.052 Uiso 1 1 calc R . .
H21B H 0.7485 0.0962 0.7764 0.052 Uiso 1 1 calc R . .
O1 O 0.65702(6) 0.20226(14) 0.73318(7) 0.0482(3) Uani 1 1 d . . .
C22 C 0.63482(10) 0.13790(19) 0.65335(10) 0.0449(4) Uani 1 1 d . . .
H22A H 0.6512 0.0421 0.6576 0.054 Uiso 1 1 calc R . .
H22B H 0.6559 0.1862 0.6149 0.054 Uiso 1 1 calc R . .
C23 C 0.55265(10) 0.14371(18) 0.62214(11) 0.0448(4) Uani 1 1 d . . .
H23A H 0.5363 0.1007 0.5674 0.054 Uiso 1 1 calc R . .
H23B H 0.5321 0.0917 0.6598 0.054 Uiso 1 1 calc R . .
N2 N 0.52611(9) 0.28941(16) 0.61664(10) 0.0440(3) Uani 1 1 d . . .
H2 H 0.4780(14) 0.292(2) 0.5868(15) 0.066 Uiso 1 1 d . . .
H3 H 0.5500(13) 0.345(3) 0.5877(15) 0.066 Uiso 1 1 d . . .
H4 H 0.5340(13) 0.320(2) 0.6658(16) 0.066 Uiso 1 1 d . . .
C31 C 0.88173(10) 0.2128(2) 0.88746(12) 0.0558(5) Uani 1 1 d . A .
O2 O 0.87880(9) 0.1444(2) 0.82667(11) 0.0867(6) Uani 1 1 d . . .
O3 O 0.94519(8) 0.2479(3) 0.94169(11) 0.0903(6) Uani 1 1 d . . .
C41 C 0.84365(9) 0.22297(17) 1.06570(10) 0.0404(3) Uani 1 1 d . . .
C42 C 0.90746(10) 0.2087(2) 1.13241(12) 0.0510(4) Uani 1 1 d . . .
C43 C 0.91536(13) 0.1045(2) 1.19131(13) 0.0673(6) Uani 1 1 d . . .
H43 H 0.9585 0.0973 1.2346 0.081 Uiso 1 1 calc R . .
C44 C 0.85965(15) 0.0116(2) 1.18599(14) 0.0723(6) Uani 1 1 d . . .
H44 H 0.8650 -0.0584 1.2257 0.087 Uiso 1 1 calc R . .
C45 C 0.79560(13) 0.0224(2) 1.12138(14) 0.0633(5) Uani 1 1 d . . .
H45 H 0.7576 -0.0401 1.1174 0.076 Uiso 1 1 calc R . .
C46 C 0.78853(10) 0.12725(19) 1.06257(11) 0.0483(4) Uani 1 1 d . . .
H46 H 0.7452 0.1337 1.0194 0.058 Uiso 1 1 calc R . .
Cl1 Cl 0.98083(3) 0.32340(7) 1.14519(4) 0.07232(18) Uani 1 1 d . . .
C51 C 0.77728(9) 0.53506(17) 1.06329(10) 0.0394(3) Uani 1 1 d . . .
O4 O 0.73830(8) 0.63365(15) 1.06500(9) 0.0623(4) Uani 1 1 d . . .
O5 O 0.83829(7) 0.51293(14) 1.12524(8) 0.0573(3) Uani 1 1 d . . .
C52 C 0.85515(13) 0.6094(2) 1.19397(13) 0.0637(5) Uani 1 1 d . . .
H52A H 0.8686 0.6973 1.1756 0.096 Uiso 1 1 calc R . .
H52B H 0.8950 0.5741 1.2384 0.096 Uiso 1 1 calc R . .
H52C H 0.8131 0.6213 1.2138 0.096 Uiso 1 1 calc R . .
C61 C 0.63098(9) 0.48538(19) 0.93911(11) 0.0466(4) Uani 1 1 d . . .
H61A H 0.6319 0.5117 0.9949 0.070 Uiso 1 1 calc R . .
H61B H 0.5902 0.4250 0.9161 0.070 Uiso 1 1 calc R . .
H61C H 0.6264 0.5670 0.9050 0.070 Uiso 1 1 calc R . .
OW1 O 0.38517(8) 0.30706(14) 0.48941(9) 0.0500(3) Uani 1 1 d . . .
HW11 H 0.3481(16) 0.268(3) 0.4841(17) 0.075 Uiso 1 1 d . . .
HW12 H 0.4055(15) 0.270(3) 0.4555(17) 0.075 Uiso 1 1 d . . .
OW2 O 0.40383(9) 0.59029(17) 0.49136(10) 0.0618(4) Uani 1 1 d . . .
HW21 H 0.3920(16) 0.502(3) 0.4874(18) 0.093 Uiso 1 1 d . . .
HW22 H 0.4331(17) 0.594(3) 0.536(2) 0.093 Uiso 1 1 d . . .

loop_
_atom_site_aniso_label
_atom_site_aniso_U_11
_atom_site_aniso_U_22
_atom_site_aniso_U_33
_atom_site_aniso_U_23
_atom_site_aniso_U_13
_atom_site_aniso_U_12
S1 0.0490(2) 0.0459(2) 0.0371(2) -0.00047(17) 0.00978(17) -0.00107(18)
O71 0.0659(8) 0.0626(8) 0.0395(6) 0.0089(6) 0.0159(6) 0.0132(7)
O72 0.0502(8) 0.1089(13) 0.0445(7) 0.0001(8) 0.0147(6) 0.0129(8)
O73 0.1009(13) 0.0501(9) 0.0795(11) -0.0025(8) 0.0014(9) -0.0193(8)
C32A 0.027(3) 0.150(9) 0.088(4) -0.006(6) 0.018(2) 0.021(4)
C33A 0.030(2) 0.273(17) 0.113(5) -0.026(8) 0.020(3) -0.016(5)
C71A 0.070(5) 0.045(5) 0.051(5) 0.015(4) 0.034(4) 0.006(3)
C72A 0.049(3) 0.066(3) 0.039(3) 0.005(2) 0.006(2) -0.015(2)
C73A 0.065(5) 0.124(7) 0.051(3) 0.014(4) 0.003(3) -0.035(5)
C74A 0.042(3) 0.192(14) 0.079(5) 0.052(7) -0.002(3) -0.012(5)
C75A 0.039(4) 0.167(10) 0.105(6) 0.066(6) 0.020(3) 0.035(4)
C76A 0.079(6) 0.099(6) 0.087(6) 0.020(4) 0.039(5) 0.007(4)
C32B 0.052(5) 0.129(11) 0.096(6) -0.012(8) 0.030(4) 0.002(6)
C33B 0.120(14) 0.195(17) 0.139(10) 0.006(12) 0.059(11) 0.079(13)
C71B 0.020(3) 0.059(8) 0.028(5) 0.014(4) -0.010(3) -0.005(3)
C72B 0.057(5) 0.065(5) 0.043(4) 0.002(4) 0.004(4) -0.010(3)
C73B 0.055(6) 0.084(5) 0.054(4) 0.006(4) -0.007(4) -0.017(5)
C74B 0.055(5) 0.107(8) 0.069(6) 0.031(5) 0.000(5) -0.021(4)
C75B 0.072(6) 0.081(5) 0.086(6) 0.033(4) 0.030(5) 0.006(4)
C76B 0.041(4) 0.054(4) 0.053(4) 0.023(3) 0.013(3) 0.021(3)
N1 0.0276(6) 0.0452(7) 0.0405(7) -0.0069(6) 0.0016(5) 0.0034(5)
C2 0.0342(7) 0.0405(8) 0.0374(8) -0.0003(6) 0.0088(6) 0.0033(6)
C3 0.0328(7) 0.0478(9) 0.0395(8) -0.0010(7) 0.0088(6) 0.0051(6)
C4 0.0273(7) 0.0418(8) 0.0412(8) -0.0036(6) 0.0020(6) 0.0019(6)
C5 0.0321(7) 0.0347(7) 0.0384(7) -0.0003(6) 0.0062(6) 0.0027(6)
C6 0.0325(7) 0.0342(7) 0.0400(8) -0.0011(6) 0.0071(6) 0.0027(6)
C21 0.0367(8) 0.0520(10) 0.0382(8) -0.0037(7) 0.0068(6) 0.0049(7)
O1 0.0383(6) 0.0620(8) 0.0389(6) -0.0135(5) 0.0024(5) 0.0072(5)
C22 0.0476(9) 0.0464(9) 0.0373(8) -0.0069(7) 0.0065(7) 0.0038(7)
C23 0.0480(9) 0.0399(8) 0.0411(8) -0.0037(7) 0.0042(7) -0.0046(7)
N2 0.0431(8) 0.0440(8) 0.0395(7) -0.0011(6) 0.0034(6) 0.0005(6)
C31 0.0370(9) 0.0812(14) 0.0481(10) -0.0012(10) 0.0102(7) 0.0128(9)
O2 0.0539(9) 0.1327(16) 0.0738(10) -0.0336(11) 0.0192(8) 0.0243(10)
O3 0.0302(7) 0.1683(19) 0.0692(10) -0.0238(11) 0.0091(6) 0.0153(9)
C41 0.0371(8) 0.0408(8) 0.0379(8) -0.0059(6) 0.0018(6) 0.0094(6)
C42 0.0431(9) 0.0534(10) 0.0466(9) -0.0087(8) -0.0026(7) 0.0093(8)
C43 0.0665(13) 0.0664(13) 0.0522(11) 0.0011(10) -0.0096(9) 0.0219(11)
C44 0.0949(18) 0.0553(12) 0.0569(12) 0.0127(10) 0.0064(12) 0.0156(12)
C45 0.0744(14) 0.0468(10) 0.0644(12) 0.0041(9) 0.0134(11) -0.0018(10)
C46 0.0483(9) 0.0444(9) 0.0461(9) -0.0035(7) 0.0039(7) 0.0032(7)
Cl1 0.0406(2) 0.0867(4) 0.0719(3) -0.0103(3) -0.0122(2) -0.0029(2)
C51 0.0357(7) 0.0385(8) 0.0409(8) -0.0012(6) 0.0061(6) -0.0006(6)
O4 0.0555(8) 0.0555(8) 0.0639(8) -0.0196(7) -0.0022(6) 0.0175(6)
O5 0.0518(7) 0.0514(7) 0.0532(7) -0.0169(6) -0.0095(6) 0.0083(6)
C52 0.0679(13) 0.0599(12) 0.0517(11) -0.0183(9) -0.0013(9) -0.0041(10)
C61 0.0328(8) 0.0502(10) 0.0524(9) -0.0091(8) 0.0050(7) 0.0080(7)
OW1 0.0496(7) 0.0495(7) 0.0524(7) -0.0028(6) 0.0168(6) -0.0121(6)
OW2 0.0677(9) 0.0515(8) 0.0604(9) 0.0047(7) 0.0092(7) -0.0093(7)

loop_
_atom_type_symbol
_atom_type_description
_atom_type_scat_dispersion_real
_atom_type_scat_dispersion_imag
_atom_type_scat_source
C C 0.0033 0.0016 'International Tables Vol C Tables 4.2.6.8 and 6.1.1.4'
H H 0.0000 0.0000 'International Tables Vol C Tables 4.2.6.8 and 6.1.1.4'
N N 0.0061 0.0033 'International Tables Vol C Tables 4.2.6.8 and 6.1.1.4'
O O 0.0106 0.0060 'International Tables Vol C Tables 4.2.6.8 and 6.1.1.4'
Cl Cl 0.1484 0.1585 'International Tables Vol C Tables 4.2.6.8 and 6.1.1.4'
S S 0.1246 0.1234 'International Tables Vol C Tables 4.2.6.8 and 6.1.1.4'

loop_
_exptl_crystal_face_index_h
_exptl_crystal_face_index_k
_exptl_crystal_face_index_l
_exptl_crystal_face_perp_dist
0 0 -1 0.074
0 0 1 0.080
0 -1 0 0.127
0 1 -1 0.114
0 1 1 0.102
-1 0 0 0.199
2 0 -1 0.220
-1 0 1 0.188

loop_
_geom_angle_atom_site_label_1
_geom_angle_atom_site_label_2
_geom_angle_atom_site_label_3
_geom_angle
O73 S1 O72 113.52(12)
O73 S1 O71 111.72(10)
O72 S1 O71 111.48(9)
O73 S1 C71A 108.2(3)
O72 S1 C71A 105.8(3)
O71 S1 C71A 105.6(3)
O73 S1 C71B 106.5(3)
O72 S1 C71B 107.1(3)
O71 S1 C71B 106.0(4)
C71A S1 C71B 1.8(5)
O3 C32A C33A 100.0(12)
O3 C32A H32C 111.8
C33A C32A H32C 111.8
O3 C32A H32D 111.8
C33A C32A H32D 111.8
H32C C32A H32D 109.5
C72A C71A C76A 120.0
C72A C71A S1 116.5(5)
C76A C71A S1 123.5(5)
C71A C72A C73A 120.0
C71A C72A H72A 120.0
C73A C72A H72A 120.0
C74A C73A C72A 120.0
C74A C73A H73A 120.0
C72A C73A H73A 120.0
C73A C74A C75A 120.0
C73A C74A H74A 120.0
C75A C74A H74A 120.0
C74A C75A C76A 120.0
C74A C75A H75A 120.0
C76A C75A H75A 120.0
C75A C76A C71A 120.0
C75A C76A H76A 120.0
C71A C76A H76A 120.0
C33B C32B O3 101.9(18)
C33B C32B H32A 111.4
O3 C32B H32A 111.4
C33B C32B H32B 111.4
O3 C32B H32B 111.4
H32A C32B H32B 109.3
C32B C33B H33A 109.5
C32B C33B H33B 109.5
H33A C33B H33B 109.5
C32B C33B H33C 109.5
H33A C33B H33C 109.5
H33B C33B H33C 109.5
C72B C71B C76B 120.0
C72B C71B S1 124.4(5)
C76B C71B S1 115.6(5)
C71B C72B C73B 120.0
C71B C72B H72B 120.0
C73B C72B H72B 120.0
C72B C73B C74B 120.0
C72B C73B H73B 120.0
C74B C73B H73B 120.0
C75B C74B C73B 120.0
C75B C74B H74B 120.0
C73B C74B H74B 120.0
C76B C75B C74B 120.0
C76B C75B H75B 120.0
C74B C75B H75B 120.0
C75B C76B C71B 120.0
C75B C76B H76B 120.0
C71B C76B H76B 120.0
C6 N1 C2 122.19(13)
C6 N1 H1 119.5(14)
C2 N1 H1 117.6(14)
C3 C2 N1 120.05(15)
C3 C2 C21 125.43(14)
N1 C2 C21 114.47(13)
C2 C3 C31 118.97(16)
C2 C3 C4 121.58(14)
C31 C3 C4 119.40(14)
C3 C4 C41 111.15(13)
C3 C4 C5 109.43(12)
C41 C4 C5 111.37(13)
C3 C4 H11 106.8(11)
C41 C4 H11 108.1(12)
C5 C4 H11 109.8(12)
C6 C5 C51 120.64(14)
C6 C5 C4 121.32(14)
C51 C5 C4 118.01(13)
C5 C6 N1 120.15(14)
C5 C6 C61 126.79(14)
N1 C6 C61 113.05(13)
O1 C21 C2 108.65(13)
O1 C21 H21A 110.0
C2 C21 H21A 110.0
O1 C21 H21B 110.0
C2 C21 H21B 110.0
H21A C21 H21B 108.3
C21 O1 C22 112.49(13)
O1 C22 C23 108.01(14)
O1 C22 H22A 110.1
C23 C22 H22A 110.1
O1 C22 H22B 110.1
C23 C22 H22B 110.1
H22A C22 H22B 108.4
N2 C23 C22 111.10(14)
N2 C23 H23A 109.4
C22 C23 H23A 109.4
N2 C23 H23B 109.4
C22 C23 H23B 109.4
H23A C23 H23B 108.0
C23 N2 H2 109.4(15)
C23 N2 H3 111.4(15)
H2 N2 H3 106(2)
C23 N2 H4 108.1(16)
H2 N2 H4 113(2)
H3 N2 H4 109(2)
O2 C31 O3 121.83(18)
O2 C31 C3 126.27(18)
O3 C31 C3 111.89(17)
C31 O3 C32B 123.3(7)
C31 O3 C32A 109.8(5)
C32B O3 C32A 26.8(5)
C46 C41 C42 116.24(17)
C46 C41 C4 119.20(14)
C42 C41 C4 124.56(16)
C43 C42 C41 121.91(19)
C43 C42 Cl1 116.82(15)
C41 C42 Cl1 121.27(15)
C44 C43 C42 120.13(19)
C44 C43 H43 119.9
C42 C43 H43 119.9
C43 C44 C45 119.8(2)
C43 C44 H44 120.1
C45 C44 H44 120.1
C44 C45 C46 119.4(2)
C44 C45 H45 120.3
C46 C45 H45 120.3
C45 C46 C41 122.50(18)
C45 C46 H46 118.7
C41 C46 H46 118.8
O4 C51 O5 120.85(15)
O4 C51 C5 127.52(15)
O5 C51 C5 111.63(14)
C51 O5 C52 117.42(15)
O5 C52 H52A 109.5
O5 C52 H52B 109.5
H52A C52 H52B 109.5
O5 C52 H52C 109.5
H52A C52 H52C 109.5
H52B C52 H52C 109.5
C6 C61 H61A 109.5
C6 C61 H61B 109.5
H61A C61 H61B 109.5
C6 C61 H61C 109.5
H61A C61 H61C 109.5
H61B C61 H61C 109.5
HW11 OW1 HW12 107(3)
HW21 OW2 HW22 102(3)

loop_
_geom_bond_atom_site_label_1
_geom_bond_atom_site_label_2
_geom_bond_distance
S1 O73 1.4384(16)
S1 O72 1.4442(15)
S1 O71 1.4603(13)
S1 C71A 1.736(5)
S1 C71B 1.791(6)
C32A O3 1.510(9)
C32A C33A 1.542(19)
C32A H32C 0.9700
C32A H32D 0.9700
C33A H33D 0.9600
C33A H33E 0.9600
C33A H33F 0.9600
C71A C72A 1.3900
C71A C76A 1.3900
C72A C73A 1.3900
C72A H72A 0.9300
C73A C74A 1.3900
C73A H73A 0.9300
C74A C75A 1.3900
C74A H74A 0.9300
C75A C76A 1.3900
C75A H75A 0.9300
C76A H76A 0.9300
C32B C33B 1.43(2)
C32B O3 1.482(14)
C32B H32A 0.9700
C32B H32B 0.9700
C33B H33A 0.9600
C33B H33B 0.9600
C33B H33C 0.9600
C71B C72B 1.3900
C71B C76B 1.3900
C72B C73B 1.3900
C72B H72B 0.9300
C73B C74B 1.3900
C73B H73B 0.9300
C74B C75B 1.3900
C74B H74B 0.9300
C75B C76B 1.3900
C75B H75B 0.9300
C76B H76B 0.9300
N1 C6 1.380(2)
N1 C2 1.380(2)
N1 H1 0.83(2)
C2 C3 1.353(2)
C2 C21 1.518(2)
C3 C31 1.472(2)
C3 C4 1.531(2)
C4 C41 1.532(2)
C4 C5 1.533(2)
C4 H11 0.95(2)
C5 C6 1.353(2)
C5 C51 1.468(2)
C6 C61 1.501(2)
C21 O1 1.4186(19)
C21 H21A 0.9700
C21 H21B 0.9700
O1 C22 1.4195(19)
C22 C23 1.507(2)
C22 H22A 0.9700
C22 H22B 0.9700
C23 N2 1.485(2)
C23 H23A 0.9700
C23 H23B 0.9700
N2 H2 0.91(3)
N2 H3 0.92(3)
N2 H4 0.85(3)
C31 O2 1.198(3)
C31 O3 1.332(2)
C41 C46 1.389(3)
C41 C42 1.402(2)
C42 C43 1.382(3)
C42 Cl1 1.749(2)
C43 C44 1.374(4)
C43 H43 0.9300
C44 C45 1.383(3)
C44 H44 0.9300
C45 C46 1.387(3)
C45 H45 0.9300
C46 H46 0.9300
C51 O4 1.212(2)
C51 O5 1.335(2)
O5 C52 1.439(2)
C52 H52A 0.9600
C52 H52B 0.9600
C52 H52C 0.9600
C61 H61A 0.9600
C61 H61B 0.9600
C61 H61C 0.9600
OW1 HW11 0.79(3)
OW1 HW12 0.85(3)
OW2 HW21 0.88(3)
OW2 HW22 0.80(3)

loop_
_geom_hbond_atom_site_label_D
_geom_hbond_atom_site_label_H
_geom_hbond_atom_site_label_A
_geom_hbond_distance_DH
_geom_hbond_distance_HA
_geom_hbond_distance_DA
_geom_hbond_angle_DHA
_geom_hbond_site_symmetry_A
N1 H1 O1 0.83(2) 2.11(2) 2.5450(18) 112.0(17) .
N1 H1 O72 0.83(2) 2.37(2) 3.169(2) 160.5(18) 4_566
N2 H2 OW1 0.91(3) 2.04(3) 2.917(2) 161(2) .
N2 H3 OW2 0.92(3) 1.89(3) 2.787(2) 163(2) 3_666
N2 H4 O72 0.85(3) 2.09(3) 2.854(2) 150(2) 4_566
N2 H4 O73 0.85(3) 2.62(2) 2.999(2) 108.7(19) 3_666
OW1 HW11 O4 0.79(3) 2.07(3) 2.8189(19) 159(3) 2_646
OW1 HW12 O71 0.85(3) 1.87(3) 2.713(2) 170(3) .
OW2 HW21 OW1 0.88(3) 1.88(3) 2.748(2) 169(3) .
OW2 HW22 O73 0.80(3) 2.16(3) 2.951(2) 176(3) 3_666

loop_
_geom_torsion_atom_site_label_1
_geom_torsion_atom_site_label_2
_geom_torsion_atom_site_label_3
_geom_torsion_atom_site_label_4
_geom_torsion
O73 S1 C71A C72A 152.6(4)
O72 S1 C71A C72A 30.7(5)
O71 S1 C71A C72A -87.6(5)
C71B S1 C71A C72A 167(21)
O73 S1 C71A C76A -29.6(6)
O72 S1 C71A C76A -151.5(5)
O71 S1 C71A C76A 90.2(6)
C71B S1 C71A C76A -15(20)
C76A C71A C72A C73A 0.0
S1 C71A C72A C73A 177.9(6)
C71A C72A C73A C74A 0.0
C72A C73A C74A C75A 0.0
C73A C74A C75A C76A 0.0
C74A C75A C76A C71A 0.0
C72A C71A C76A C75A 0.0
S1 C71A C76A C75A -177.7(7)
O73 S1 C71B C72B 153.7(6)
O72 S1 C71B C72B 32.0(7)
O71 S1 C71B C72B -87.1(7)
C71A S1 C71B C72B -12(20)
O73 S1 C71B C76B -28.3(7)
O72 S1 C71B C76B -150.0(6)
O71 S1 C71B C76B 90.8(7)
C71A S1 C71B C76B 166(21)
C76B C71B C72B C73B 0.0
S1 C71B C72B C73B 177.9(9)
C71B C72B C73B C74B 0.0
C72B C73B C74B C75B 0.0
C73B C74B C75B C76B 0.0
C74B C75B C76B C71B 0.0
C72B C71B C76B C75B 0.0
S1 C71B C76B C75B -178.1(8)
C6 N1 C2 C3 13.5(2)
C6 N1 C2 C21 -164.19(15)
N1 C2 C3 C31 -177.43(17)
C21 C2 C3 C31 -0.1(3)
N1 C2 C3 C4 5.1(3)
C21 C2 C3 C4 -177.50(16)
C2 C3 C4 C41 102.11(18)
C31 C3 C4 C41 -75.3(2)
C2 C3 C4 C5 -21.3(2)
C31 C3 C4 C5 161.27(16)
C3 C4 C5 C6 22.4(2)
C41 C4 C5 C6 -100.92(17)
C3 C4 C5 C51 -159.86(14)
C41 C4 C5 C51 76.85(18)
C51 C5 C6 N1 174.99(14)
C4 C5 C6 N1 -7.3(2)
C51 C5 C6 C61 -4.0(3)
C4 C5 C6 C61 173.69(16)
C2 N1 C6 C5 -12.3(2)
C2 N1 C6 C61 166.80(15)
C3 C2 C21 O1 179.89(16)
N1 C2 C21 O1 -2.6(2)
C2 C21 O1 C22 -178.22(14)
C21 O1 C22 C23 175.50(14)
O1 C22 C23 N2 58.72(19)
C2 C3 C31 O2 -7.5(3)
C4 C3 C31 O2 170.0(2)
C2 C3 C31 O3 171.16(19)
C4 C3 C31 O3 -11.3(3)
O2 C31 O3 C32B 17.4(10)
C3 C31 O3 C32B -161.4(10)
O2 C31 O3 C32A -8.7(7)
C3 C31 O3 C32A 172.6(7)
C33B C32B O3 C31 -115.4(16)
C33B C32B O3 C32A -49(2)
C33A C32A O3 C31 171.1(10)
C33A C32A O3 C32B 46(2)
C3 C4 C41 C46 -61.29(19)
C5 C4 C41 C46 61.01(19)
C3 C4 C41 C42 118.78(17)
C5 C4 C41 C42 -118.91(17)
C46 C41 C42 C43 0.6(3)
C4 C41 C42 C43 -179.49(18)
C46 C41 C42 Cl1 -179.03(13)
C4 C41 C42 Cl1 0.9(2)
C41 C42 C43 C44 -0.5(3)
Cl1 C42 C43 C44 179.16(18)
C42 C43 C44 C45 0.1(4)
C43 C44 C45 C46 0.1(4)
C44 C45 C46 C41 0.1(3)
C42 C41 C46 C45 -0.4(3)
C4 C41 C46 C45 179.69(17)
C6 C5 C51 O4 -17.1(3)
C4 C5 C51 O4 165.12(18)
C6 C5 C51 O5 163.20(15)
C4 C5 C51 O5 -14.6(2)
O4 C51 O5 C52 0.7(3)
C5 C51 O5 C52 -179.59(17)
